data_2207322
loop_
_publ_author_name
'Das, Purak'
'Neogi, Debatra Narayan'
'Upreti, Shailesh'
'Mandal, Pradip Kumar'
'Bandyopadhyay, Pinaki'

_publ_section_title
;
 Bis[4-(<i>n</i>-octyloxy)phenyl]diazene oxide
;
_journal_coeditor_code OB6591
_journal_issue 11
_journal_name_full 'Acta Crystallographica Section E'
_journal_page_first o3602
_journal_page_last o3604
_journal_paper_doi 10.1107/S1600536805031363
_journal_volume 61
_journal_year 2005
_chemical_formula_moiety 'C28 H42 N2 O3'
_chemical_formula_sum 'C28 H42 N2 O3'
_chemical_formula_weight 454.64
_chemical_name_systematic
;
Bis[4-(n-octyloxy)phenyl]diazene oxide
;
_space_group_IT_number 2
_symmetry_cell_setting triclinic
_symmetry_space_group_name_Hall '-P 1'
_symmetry_space_group_name_H-M 'P -1'
_atom_sites_solution_hydrogens geom
_atom_sites_solution_primary direct
_atom_sites_solution_secondary difmap
_audit_creation_method SHELXL-97
_cell_angle_alpha 93.706(3)
_cell_angle_beta 98.370(3)
_cell_angle_gamma 105.294(3)
_cell_formula_units_Z 4
_cell_length_a 7.9763(14)
_cell_length_b 13.666(3)
_cell_length_c 26.241(5)
_cell_measurement_reflns_used 4767
_cell_measurement_temperature 293(2)
_cell_measurement_theta_max 23.84
_cell_measurement_theta_min 2.33
_cell_volume 2713.7(9)
_computing_cell_refinement 'SAINT (Bruker, 2000)'
_computing_data_collection 'SMART (Bruker, 1998)'
_computing_data_reduction SAINT
_computing_molecular_graphics 'SHELXTL (Bruker, 1997)'
_computing_publication_material SHELXTL
_computing_structure_refinement 'SHELXL97 (Sheldrick, 1997)'
_computing_structure_solution 'SHELXS97 (Sheldrick, 1997)'
_diffrn_ambient_temperature 293(2)
_diffrn_measured_fraction_theta_full 0.993
_diffrn_measured_fraction_theta_max 0.993
_diffrn_measurement_device_type 'Bruker SMART CCD area-detector'
_diffrn_measurement_method '\f and \w'
_diffrn_radiation_monochromator graphite
_diffrn_radiation_source 'fine-focus sealed tube'
_diffrn_radiation_type MoK\a
_diffrn_radiation_wavelength 0.71073
_diffrn_reflns_av_R_equivalents 0.0373
_diffrn_reflns_av_sigmaI/netI 0.0533
_diffrn_reflns_limit_h_max 8
_diffrn_reflns_limit_h_min -9
_diffrn_reflns_limit_k_max 16
_diffrn_reflns_limit_k_min -16
_diffrn_reflns_limit_l_max 31
_diffrn_reflns_limit_l_min -31
_diffrn_reflns_number 19801
_diffrn_reflns_theta_full 25.00
_diffrn_reflns_theta_max 25.00
_diffrn_reflns_theta_min 0.79
_diffrn_standards_decay_% 0
_diffrn_standards_number 0
_exptl_absorpt_coefficient_mu 0.071
_exptl_absorpt_correction_T_max 0.995000
_exptl_absorpt_correction_T_min 0.969923
_exptl_absorpt_correction_type multi-scan
_exptl_absorpt_process_details '(SADABS; Sheldrick, 1996)'
_exptl_crystal_colour 'pale yellow'
_exptl_crystal_density_diffrn 1.113
_exptl_crystal_density_method 'not measured'
_exptl_crystal_description plate
_exptl_crystal_F_000 992
_exptl_crystal_size_max 0.421
_exptl_crystal_size_mid 0.178
_exptl_crystal_size_min 0.039
_refine_diff_density_max 0.245
_refine_diff_density_min -0.311
_refine_ls_extinction_method none
_refine_ls_goodness_of_fit_ref 1.065
_refine_ls_hydrogen_treatment constr
_refine_ls_matrix_type full
_refine_ls_number_parameters 607
_refine_ls_number_reflns 9516
_refine_ls_number_restraints 0
_refine_ls_restrained_S_all 1.065
_refine_ls_R_factor_all 0.1104
_refine_ls_R_factor_gt 0.0709
_refine_ls_shift/su_max 0.000
_refine_ls_shift/su_mean 0.000
_refine_ls_structure_factor_coef Fsqd
_refine_ls_weighting_details 'calc w = 1/[\s^2^(Fo^2^)+(0.0927P)^2^+0.2585P] where P = (Fo^2^+2Fc^2^)/3'
_refine_ls_weighting_scheme calc
_refine_ls_wR_factor_gt 0.1757
_refine_ls_wR_factor_ref 0.2003
_reflns_number_gt 6035
_reflns_number_total 9516
_reflns_threshold_expression I>2\s(I)
_cod_data_source_file ob6591.cif
_cod_data_source_block I
_cod_database_code 2207322
_cod_database_fobs_code 2207322

loop_
_symmetry_equiv_pos_as_xyz
'x, y, z'
'-x, -y, -z'

loop_
_atom_site_label
_atom_site_fract_x
_atom_site_fract_y
_atom_site_fract_z
_atom_site_U_iso_or_equiv
_atom_site_adp_type
_atom_site_calc_flag
_atom_site_refinement_flags
_atom_site_occupancy
_atom_site_disorder_assembly
_atom_site_disorder_group
_atom_site_type_symbol
C1 0.8155(6) 1.5914(3) 0.61993(13) 0.1478(14) Uani d . 1 . . C
H1A 0.7663 1.6467 0.6273 0.222 Uiso calc R 1 . . H
H1B 0.9407 1.6174 0.6219 0.222 Uiso calc R 1 . . H
H1C 0.7914 1.5432 0.6448 0.222 Uiso calc R 1 . . H
C2 0.7353(5) 1.5401(2) 0.56709(12) 0.1178(10) Uani d . 1 . . C
H2A 0.7595 1.5899 0.5425 0.141 Uiso calc R 1 . . H
H2B 0.6084 1.5173 0.5652 0.141 Uiso calc R 1 . . H
C3 0.7970(4) 1.4510(2) 0.55064(10) 0.0965(8) Uani d . 1 . . C
H3A 0.7737 1.4014 0.5754 0.116 Uiso calc R 1 . . H
H3B 0.9238 1.4739 0.5523 0.116 Uiso calc R 1 . . H
C4 0.7153(4) 1.3983(2) 0.49736(10) 0.0966(8) Uani d . 1 . . C
H4A 0.5888 1.3741 0.4959 0.116 Uiso calc R 1 . . H
H4B 0.7367 1.4481 0.4726 0.116 Uiso calc R 1 . . H
C5 0.7808(4) 1.3103(2) 0.48092(10) 0.0980(8) Uani d . 1 . . C
H5A 0.7600 1.2608 0.5058 0.118 Uiso calc R 1 . . H
H5B 0.9073 1.3346 0.4822 0.118 Uiso calc R 1 . . H
C6 0.6978(4) 1.2567(2) 0.42732(10) 0.0986(8) Uani d . 1 . . C
H6A 0.5717 1.2300 0.4260 0.118 Uiso calc R 1 . . H
H6B 0.7161 1.3060 0.4023 0.118 Uiso calc R 1 . . H
C7 0.7722(4) 1.1704(2) 0.41231(10) 0.1005(9) Uani d . 1 . . C
H7A 0.8969 1.1980 0.4115 0.121 Uiso calc R 1 . . H
H7B 0.7609 1.1236 0.4387 0.121 Uiso calc R 1 . . H
C8 0.6838(4) 1.1122(2) 0.36075(10) 0.0943(8) Uani d . 1 . . C
H8A 0.5601 1.0804 0.3614 0.113 Uiso calc R 1 . . H
H8B 0.6918 1.1579 0.3338 0.113 Uiso calc R 1 . . H
O2 0.7712(3) 1.03646(14) 0.35080(7) 0.0996(6) Uani d . 1 . . O
C9 0.7094(3) 0.96964(19) 0.30725(9) 0.0759(6) Uani d . 1 . . C
C10 0.5711(3) 0.97206(19) 0.26947(10) 0.0844(7) Uani d . 1 . . C
H10A 0.5138 1.0227 0.2725 0.101 Uiso calc R 1 . . H
C11 0.5188(3) 0.89971(19) 0.22751(10) 0.0814(7) Uani d . 1 . . C
H11A 0.4266 0.9028 0.2021 0.098 Uiso calc R 1 . . H
C12 0.5986(3) 0.82206(18) 0.22175(9) 0.0683(6) Uani d . 1 . . C
C13 0.7416(3) 0.82223(19) 0.25932(9) 0.0766(7) Uani d . 1 . . C
H13A 0.8010 0.7726 0.2561 0.092 Uiso calc R 1 . . H
C14 0.7948(3) 0.8953(2) 0.30102(10) 0.0841(7) Uani d . 1 . . C
H14A 0.8907 0.8948 0.3257 0.101 Uiso calc R 1 . . H
N1 0.5205(2) 0.75386(15) 0.17700(7) 0.0722(5) Uani d . 1 . . N
N2 0.5660(2) 0.67293(15) 0.16842(7) 0.0686(5) Uani d . 1 . . N
O1 0.6854(3) 0.64482(15) 0.19635(7) 0.1118(7) Uani d . 1 . . O
C15 0.4709(3) 0.60613(17) 0.12266(8) 0.0618(5) Uani d . 1 . . C
C16 0.3266(3) 0.62632(17) 0.09275(9) 0.0689(6) Uani d . 1 . . C
H16A 0.2914 0.6838 0.1018 0.083 Uiso calc R 1 . . H
C17 0.2381(3) 0.56085(17) 0.05025(9) 0.0696(6) Uani d . 1 . . C
H17A 0.1425 0.5744 0.0301 0.084 Uiso calc R 1 . . H
C18 0.2882(3) 0.47392(17) 0.03633(8) 0.0635(6) Uani d . 1 . . C
C19 0.4335(3) 0.45515(18) 0.06614(8) 0.0689(6) Uani d . 1 . . C
H19A 0.4697 0.3980 0.0571 0.083 Uiso calc R 1 . . H
C20 0.5228(3) 0.52111(18) 0.10889(8) 0.0691(6) Uani d . 1 . . C
H20A 0.6195 0.5083 0.1288 0.083 Uiso calc R 1 . . H
O3 0.1872(2) 0.41373(12) -0.00583(6) 0.0746(4) Uani d . 1 . . O
C21 0.2293(3) 0.32240(17) -0.02298(8) 0.0676(6) Uani d . 1 . . C
H21A 0.2246 0.2772 0.0041 0.081 Uiso calc R 1 . . H
H21B 0.3471 0.3391 -0.0315 0.081 Uiso calc R 1 . . H
C22 0.0955(3) 0.27161(17) -0.07008(8) 0.0701(6) Uani d . 1 . . C
H22A 0.1000 0.3188 -0.0963 0.084 Uiso calc R 1 . . H
H22B -0.0213 0.2566 -0.0608 0.084 Uiso calc R 1 . . H
C23 0.1239(3) 0.17369(17) -0.09296(8) 0.0677(6) Uani d . 1 . . C
H23A 0.2409 0.1886 -0.1021 0.081 Uiso calc R 1 . . H
H23B 0.1189 0.1264 -0.0668 0.081 Uiso calc R 1 . . H
C24 -0.0099(3) 0.12306(17) -0.14031(8) 0.0717(6) Uani d . 1 . . C
H24A -0.0031 0.1702 -0.1665 0.086 Uiso calc R 1 . . H
H24B -0.1268 0.1099 -0.1312 0.086 Uiso calc R 1 . . H
C25 0.0121(3) 0.02399(17) -0.16355(9) 0.0744(6) Uani d . 1 . . C
H25A 0.1303 0.0364 -0.1716 0.089 Uiso calc R 1 . . H
H25B 0.0004 -0.0243 -0.1379 0.089 Uiso calc R 1 . . H
C26 -0.1188(3) -0.02337(18) -0.21200(9) 0.0772(7) Uani d . 1 . . C
H26A -0.1144 0.0274 -0.2363 0.093 Uiso calc R 1 . . H
H26B -0.2362 -0.0409 -0.2031 0.093 Uiso calc R 1 . . H
C27 -0.0905(4) -0.1176(2) -0.23868(11) 0.1008(9) Uani d . 1 . . C
H27A 0.0280 -0.1009 -0.2468 0.121 Uiso calc R 1 . . H
H27B -0.0991 -0.1694 -0.2149 0.121 Uiso calc R 1 . . H
C28 -0.2199(5) -0.1611(3) -0.28782(13) 0.1428(14) Uani d . 1 . . C
H28A -0.1941 -0.2203 -0.3027 0.214 Uiso calc R 1 . . H
H28B -0.2105 -0.1108 -0.3120 0.214 Uiso calc R 1 . . H
H28C -0.3374 -0.1798 -0.2801 0.214 Uiso calc R 1 . . H
C29 0.7832(6) 0.9726(3) 0.55902(16) 0.1804(19) Uani d . 1 . . C
H29A 0.7327 1.0275 0.5659 0.271 Uiso calc R 1 . . H
H29B 0.9086 0.9991 0.5617 0.271 Uiso calc R 1 . . H
H29C 0.7579 0.9243 0.5838 0.271 Uiso calc R 1 . . H
C30 0.7057(6) 0.9206(3) 0.50541(14) 0.1395(13) Uani d . 1 . . C
H30A 0.5787 0.8967 0.5029 0.167 Uiso calc R 1 . . H
H30B 0.7302 0.9706 0.4809 0.167 Uiso calc R 1 . . H
C31 0.7716(4) 0.8325(2) 0.48976(11) 0.1107(10) Uani d . 1 . . C
H31A 0.7490 0.7833 0.5147 0.133 Uiso calc R 1 . . H
H31B 0.8984 0.8568 0.4918 0.133 Uiso calc R 1 . . H
C32 0.6938(4) 0.7788(2) 0.43685(10) 0.1024(9) Uani d . 1 . . C
H32A 0.7133 0.8284 0.4120 0.123 Uiso calc R 1 . . H
H32B 0.5673 0.7527 0.4351 0.123 Uiso calc R 1 . . H
C33 0.7643(4) 0.6921(2) 0.42068(10) 0.0950(8) Uani d . 1 . . C
H33A 0.8895 0.7188 0.4204 0.114 Uiso calc R 1 . . H
H33B 0.7511 0.6443 0.4466 0.114 Uiso calc R 1 . . H
C34 0.6781(4) 0.6350(2) 0.36876(9) 0.0915(8) Uani d . 1 . . C
H34A 0.6924 0.6828 0.3429 0.110 Uiso calc R 1 . . H
H34B 0.5527 0.6091 0.3690 0.110 Uiso calc R 1 . . H
C35 0.7459(4) 0.5475(2) 0.35239(9) 0.0898(8) Uani d . 1 . . C
H35A 0.8700 0.5732 0.3502 0.108 Uiso calc R 1 . . H
H35B 0.7358 0.5003 0.3786 0.108 Uiso calc R 1 . . H
C36 0.6492(4) 0.4913(2) 0.30133(9) 0.0848(7) Uani d . 1 . . C
H36A 0.5251 0.4642 0.3031 0.102 Uiso calc R 1 . . H
H36B 0.6597 0.5373 0.2746 0.102 Uiso calc R 1 . . H
O5 0.7227(2) 0.41004(14) 0.28909(7) 0.0923(5) Uani d . 1 . . O
C37 0.6476(4) 0.3447(2) 0.24588(10) 0.0818(7) Uani d . 1 . . C
C38 0.5047(4) 0.3511(2) 0.21091(10) 0.0906(8) Uani d . 1 . . C
H38A 0.4536 0.4041 0.2158 0.109 Uiso calc R 1 . . H
C39 0.4381(4) 0.2786(2) 0.16879(11) 0.1024(9) Uani d . 1 . . C
H39A 0.3418 0.2830 0.1453 0.123 Uiso calc R 1 . . H
C40 0.5128(6) 0.1987(2) 0.16080(13) 0.1154(13) Uani d . 1 . . C
C41 0.6574(6) 0.1954(2) 0.19621(15) 0.1164(11) Uani d . 1 . . C
H41A 0.7097 0.1430 0.1914 0.140 Uiso calc R 1 . . H
C42 0.7242(4) 0.2659(2) 0.23742(12) 0.0995(9) Uani d . 1 . . C
H42A 0.8221 0.2620 0.2604 0.119 Uiso calc R 1 A . H
C43 0.3558(4) -0.0045(2) 0.05743(10) 0.0843(7) Uani d . 1 . . C
C44 0.2171(3) -0.0220(2) 0.01714(10) 0.0818(7) Uani d . 1 A . C
H44A 0.1506 0.0246 0.0139 0.098 Uiso calc R 1 . . H
C45 0.1744(3) -0.10622(18) -0.01843(9) 0.0734(6) Uani d . 1 . . C
H45A 0.0782 -0.1172 -0.0449 0.088 Uiso calc R 1 A . H
C46 0.2744(3) -0.17481(18) -0.01489(9) 0.0663(6) Uani d . 1 A . C
C47 0.4155(3) -0.1569(2) 0.02513(10) 0.0828(7) Uani d . 1 . . C
H47A 0.4840 -0.2025 0.0277 0.099 Uiso calc R 1 A . H
C48 0.4562(3) -0.0737(2) 0.06086(10) 0.0899(8) Uani d . 1 A . C
H48A 0.5515 -0.0631 0.0876 0.108 Uiso calc R 1 . . H
O6 0.2472(2) -0.26004(12) -0.04771(6) 0.0780(5) Uani d . 1 . . O
C49 0.0985(3) -0.28797(17) -0.08829(9) 0.0723(6) Uani d . 1 A . C
H49A 0.1052 -0.2353 -0.1116 0.087 Uiso calc R 1 . . H
H49B -0.0097 -0.2971 -0.0741 0.087 Uiso calc R 1 . . H
C50 0.1017(3) -0.38606(18) -0.11665(9) 0.0745(6) Uani d . 1 . . C
H50A 0.0965 -0.4370 -0.0924 0.089 Uiso calc R 1 A . H
H50B 0.2131 -0.3756 -0.1291 0.089 Uiso calc R 1 . . H
C51 -0.0458(3) -0.42735(18) -0.16191(9) 0.0767(6) Uani d . 1 A . C
H51A -0.0436 -0.3762 -0.1860 0.092 Uiso calc R 1 . . H
H51B -0.1578 -0.4410 -0.1496 0.092 Uiso calc R 1 . . H
C52 -0.0315(3) -0.52444(19) -0.19003(9) 0.0815(7) Uani d . 1 . . C
H52A 0.0845 -0.5109 -0.1998 0.098 Uiso calc R 1 A . H
H52B -0.0390 -0.5756 -0.1658 0.098 Uiso calc R 1 . . H
C53 -0.1654(3) -0.5690(2) -0.23744(10) 0.0873(7) Uani d . 1 A . C
H53A -0.1592 -0.5186 -0.2620 0.105 Uiso calc R 1 . . H
H53B -0.2821 -0.5844 -0.2281 0.105 Uiso calc R 1 . . H
C54 -0.1399(4) -0.6667(2) -0.26381(10) 0.0914(8) Uani d . 1 . . C
H54A -0.0209 -0.6516 -0.2715 0.110 Uiso calc R 1 A . H
H54B -0.1508 -0.7177 -0.2395 0.110 Uiso calc R 1 . . H
C55 -0.2655(4) -0.7110(2) -0.31240(10) 0.1028(9) Uani d . 1 A . C
H55A -0.2613 -0.6589 -0.3359 0.123 Uiso calc R 1 . . H
H55B -0.3840 -0.7316 -0.3045 0.123 Uiso calc R 1 . . H
C56 -0.22693(17) -0.80187(10) -0.33911(5) 0.1224(11) Uani d . 1 . . C
H56A -0.3126 -0.8275 -0.3700 0.184 Uiso calc R 1 A . H
H56B -0.2324 -0.8543 -0.3162 0.184 Uiso calc R 1 . . H
H56C -0.1112 -0.7816 -0.3481 0.184 Uiso calc R 1 . . H
N3 0.37125(17) 0.09370(10) 0.08975(5) 0.0714(12) Uani d PR 0.60 A 1 N
N3A 0.39367(17) 0.13950(10) 0.10960(5) 0.0567(14) Uani d PR 0.40 A 2 N
N4 0.49986(17) 0.10923(10) 0.12783(5) 0.0800(12) Uani d PR 0.60 A 1 N
N4A 0.45417(17) 0.06138(10) 0.10398(5) 0.0644(16) Uani d PR 0.40 A 2 N
O4 0.24697(17) 0.14379(10) 0.08530(5) 0.0881(11) Uani d PR 0.60 A 1 O
O4A 0.28850(17) 0.16409(10) 0.07555(5) 0.0520(10) Uani d PR 0.40 A 2 O

loop_
_atom_site_aniso_label
_atom_site_aniso_U_11
_atom_site_aniso_U_22
_atom_site_aniso_U_33
_atom_site_aniso_U_12
_atom_site_aniso_U_13
_atom_site_aniso_U_23
C1 0.203(4) 0.118(3) 0.120(3) 0.043(3) 0.039(3) -0.016(2)
C2 0.146(3) 0.110(2) 0.113(2) 0.053(2) 0.035(2) 0.0145(19)
C3 0.105(2) 0.095(2) 0.0875(18) 0.0274(17) 0.0115(16) 0.0066(15)
C4 0.109(2) 0.099(2) 0.0859(18) 0.0372(17) 0.0123(16) 0.0120(15)
C5 0.109(2) 0.092(2) 0.0898(19) 0.0301(17) 0.0031(16) 0.0044(15)
C6 0.112(2) 0.0898(19) 0.0939(19) 0.0322(17) 0.0125(17) 0.0032(15)
C7 0.119(2) 0.0860(19) 0.0919(19) 0.0305(17) 0.0031(17) 0.0021(15)
C8 0.109(2) 0.0876(18) 0.0897(18) 0.0389(17) 0.0081(16) 0.0035(15)
O2 0.1055(14) 0.0940(13) 0.0972(13) 0.0410(11) -0.0057(11) -0.0092(11)
C9 0.0774(16) 0.0749(16) 0.0757(16) 0.0237(13) 0.0088(13) 0.0086(13)
C10 0.0898(18) 0.0770(16) 0.0925(18) 0.0396(14) 0.0064(15) 0.0039(14)
C11 0.0811(17) 0.0822(17) 0.0878(17) 0.0405(14) 0.0036(13) 0.0081(14)
C12 0.0691(15) 0.0728(15) 0.0698(14) 0.0269(12) 0.0163(12) 0.0157(12)
C13 0.0749(16) 0.0796(16) 0.0867(17) 0.0375(13) 0.0166(13) 0.0165(14)
C14 0.0784(17) 0.0926(18) 0.0856(17) 0.0364(15) 0.0037(13) 0.0104(15)
N1 0.0750(13) 0.0749(13) 0.0786(13) 0.0388(11) 0.0150(10) 0.0147(10)
N2 0.0645(12) 0.0801(13) 0.0729(12) 0.0354(10) 0.0142(10) 0.0220(10)
O1 0.1226(16) 0.1135(15) 0.1096(14) 0.0742(13) -0.0185(12) -0.0016(11)
C15 0.0597(13) 0.0703(14) 0.0649(13) 0.0289(11) 0.0159(11) 0.0170(11)
C16 0.0671(14) 0.0703(14) 0.0803(15) 0.0351(12) 0.0145(12) 0.0152(13)
C17 0.0630(14) 0.0781(15) 0.0779(15) 0.0381(12) 0.0070(12) 0.0156(13)
C18 0.0587(13) 0.0732(15) 0.0677(14) 0.0296(12) 0.0150(11) 0.0170(12)
C19 0.0696(14) 0.0774(15) 0.0728(14) 0.0407(12) 0.0139(12) 0.0143(12)
C20 0.0637(14) 0.0840(16) 0.0715(14) 0.0396(12) 0.0100(11) 0.0184(13)
O3 0.0720(10) 0.0801(10) 0.0802(10) 0.0418(9) 0.0032(8) 0.0045(9)
C21 0.0676(14) 0.0769(15) 0.0691(14) 0.0340(12) 0.0163(11) 0.0171(11)
C22 0.0672(14) 0.0800(15) 0.0732(14) 0.0342(12) 0.0142(12) 0.0198(12)
C23 0.0649(14) 0.0778(15) 0.0688(14) 0.0307(12) 0.0131(11) 0.0188(11)
C24 0.0655(14) 0.0810(16) 0.0755(15) 0.0291(12) 0.0133(12) 0.0195(12)
C25 0.0711(15) 0.0760(16) 0.0822(16) 0.0285(13) 0.0140(13) 0.0175(13)
C26 0.0732(16) 0.0776(16) 0.0872(16) 0.0269(13) 0.0204(13) 0.0139(13)
C27 0.098(2) 0.0875(19) 0.120(2) 0.0284(16) 0.0290(18) 0.0005(17)
C28 0.158(3) 0.125(3) 0.132(3) 0.030(2) 0.020(3) -0.039(2)
C29 0.218(5) 0.147(4) 0.164(4) 0.034(3) 0.054(3) -0.050(3)
C30 0.188(4) 0.100(2) 0.136(3) 0.045(3) 0.040(3) 0.000(2)
C31 0.128(3) 0.097(2) 0.103(2) 0.0250(19) 0.0244(19) -0.0018(17)
C32 0.127(2) 0.094(2) 0.0904(19) 0.0380(18) 0.0165(18) 0.0125(16)
C33 0.106(2) 0.099(2) 0.0801(17) 0.0324(17) 0.0093(15) 0.0085(15)
C34 0.103(2) 0.0906(19) 0.0826(17) 0.0330(16) 0.0067(15) 0.0127(14)
C35 0.100(2) 0.0968(19) 0.0778(16) 0.0383(16) 0.0094(14) 0.0131(14)
C36 0.0897(18) 0.0918(18) 0.0765(16) 0.0341(15) 0.0082(14) 0.0094(14)
O5 0.1020(13) 0.0988(13) 0.0842(12) 0.0477(11) 0.0057(10) 0.0066(10)
C37 0.0953(19) 0.0784(17) 0.0738(16) 0.0222(15) 0.0237(15) 0.0108(14)
C38 0.094(2) 0.0914(19) 0.0832(18) 0.0218(16) 0.0120(16) 0.0100(15)
C39 0.106(2) 0.103(2) 0.0781(18) -0.0056(19) 0.0159(16) 0.0049(17)
C40 0.159(4) 0.075(2) 0.093(2) -0.021(2) 0.064(2) -0.0064(18)
C41 0.165(4) 0.079(2) 0.116(3) 0.028(2) 0.069(3) 0.011(2)
C42 0.119(2) 0.091(2) 0.105(2) 0.0441(18) 0.0385(18) 0.0230(18)
C43 0.0876(19) 0.0779(18) 0.0800(18) 0.0002(15) 0.0334(16) 0.0075(14)
C44 0.0820(18) 0.0757(17) 0.0919(18) 0.0240(14) 0.0222(15) 0.0129(14)
C45 0.0648(14) 0.0775(16) 0.0812(15) 0.0256(12) 0.0111(12) 0.0120(13)
C46 0.0552(13) 0.0713(15) 0.0748(14) 0.0180(11) 0.0128(11) 0.0191(12)
C47 0.0676(16) 0.0902(19) 0.0910(18) 0.0259(14) 0.0034(14) 0.0181(15)
C48 0.0684(16) 0.113(2) 0.0792(17) 0.0127(16) 0.0038(13) 0.0183(17)
O6 0.0686(10) 0.0785(11) 0.0904(11) 0.0338(8) 0.0006(9) 0.0061(9)
C49 0.0644(14) 0.0811(16) 0.0770(15) 0.0277(12) 0.0131(12) 0.0139(12)
C50 0.0698(15) 0.0753(15) 0.0869(16) 0.0292(12) 0.0200(13) 0.0160(13)
C51 0.0708(15) 0.0836(17) 0.0828(16) 0.0285(13) 0.0189(13) 0.0172(13)
C52 0.0787(17) 0.0875(17) 0.0839(17) 0.0304(14) 0.0175(14) 0.0106(14)
C53 0.0841(18) 0.0986(19) 0.0848(17) 0.0325(15) 0.0163(14) 0.0157(15)
C54 0.0879(19) 0.101(2) 0.0907(18) 0.0381(16) 0.0089(15) 0.0121(15)
C55 0.101(2) 0.120(2) 0.095(2) 0.0451(18) 0.0106(17) 0.0142(17)
C56 0.130(3) 0.123(3) 0.120(2) 0.053(2) 0.018(2) -0.008(2)
N3 0.055(2) 0.081(3) 0.075(3) 0.012(2) 0.0083(18) 0.020(2)
N3A 0.047(3) 0.060(3) 0.065(3) 0.019(2) 0.003(2) 0.016(3)
N4 0.067(2) 0.086(3) 0.091(3) 0.026(2) 0.010(2) 0.024(3)
N4A 0.049(3) 0.075(4) 0.073(4) 0.028(3) -0.002(3) 0.019(3)
O4 0.0695(19) 0.093(2) 0.110(3) 0.0345(18) 0.012(2) 0.024(2)
O4A 0.049(2) 0.048(2) 0.064(2) 0.0212(18) 0.0048(19) 0.0209(19)

loop_
_atom_type_symbol
_atom_type_description
_atom_type_scat_dispersion_real
_atom_type_scat_dispersion_imag
_atom_type_scat_source
C C 0.0033 0.0016 'International Tables Vol C Tables 4.2.6.8 and 6.1.1.4'
H H 0.0000 0.0000 'International Tables Vol C Tables 4.2.6.8 and 6.1.1.4'
N N 0.0061 0.0033 'International Tables Vol C Tables 4.2.6.8 and 6.1.1.4'
O O 0.0106 0.0060 'International Tables Vol C Tables 4.2.6.8 and 6.1.1.4'

loop_
_geom_angle_atom_site_label_1
_geom_angle_atom_site_label_2
_geom_angle_atom_site_label_3
_geom_angle
_geom_angle_publ_flag
C2 C1 H1A 109.5 no
C2 C1 H1B 109.5 no
H1A C1 H1B 109.5 no
C2 C1 H1C 109.5 no
H1A C1 H1C 109.5 no
H1B C1 H1C 109.5 no
C1 C2 C3 115.5(3) no
C1 C2 H2A 108.4 no
C3 C2 H2A 108.4 no
C1 C2 H2B 108.4 no
C3 C2 H2B 108.4 no
H2A C2 H2B 107.5 no
C2 C3 C4 115.8(3) no
C2 C3 H3A 108.3 no
C4 C3 H3A 108.3 no
C2 C3 H3B 108.3 no
C4 C3 H3B 108.3 no
H3A C3 H3B 107.4 no
C5 C4 C3 115.2(2) no
C5 C4 H4A 108.5 no
C3 C4 H4A 108.5 no
C5 C4 H4B 108.5 no
C3 C4 H4B 108.5 no
H4A C4 H4B 107.5 no
C4 C5 C6 115.3(2) no
C4 C5 H5A 108.4 no
C6 C5 H5A 108.4 no
C4 C5 H5B 108.4 no
C6 C5 H5B 108.4 no
H5A C5 H5B 107.5 no
C7 C6 C5 113.0(2) no
C7 C6 H6A 109.0 no
C5 C6 H6A 109.0 no
C7 C6 H6B 109.0 no
C5 C6 H6B 109.0 no
H6A C6 H6B 107.8 no
C8 C7 C6 113.7(2) no
C8 C7 H7A 108.8 no
C6 C7 H7A 108.8 no
C8 C7 H7B 108.8 no
C6 C7 H7B 108.8 no
H7A C7 H7B 107.7 no
O2 C8 C7 107.6(2) no
O2 C8 H8A 110.2 no
C7 C8 H8A 110.2 no
O2 C8 H8B 110.2 no
C7 C8 H8B 110.2 no
H8A C8 H8B 108.5 no
C9 O2 C8 119.0(2) no
O2 C9 C14 116.2(2) no
O2 C9 C10 125.0(2) no
C14 C9 C10 118.8(2) no
C11 C10 C9 119.8(2) no
C11 C10 H10A 120.1 no
C9 C10 H10A 120.1 no
C10 C11 C12 122.1(2) no
C10 C11 H11A 119.0 no
C12 C11 H11A 119.0 no
C11 C12 C13 117.6(2) no
C11 C12 N1 112.9(2) no
C13 C12 N1 129.5(2) y
C14 C13 C12 120.1(2) no
C14 C13 H13A 120.0 no
C12 C13 H13A 120.0 no
C13 C14 C9 121.5(2) no
C13 C14 H14A 119.2 no
C9 C14 H14A 119.2 no
N2 N1 C12 121.07(19) no
N1 N2 O1 126.5(2) y
N1 N2 C15 116.29(18) no
O1 N2 C15 117.22(19) no
C20 C15 C16 120.0(2) no
C20 C15 N2 119.21(19) no
C16 C15 N2 120.7(2) no
C17 C16 C15 119.2(2) no
C17 C16 H16A 120.4 no
C15 C16 H16A 120.4 no
C16 C17 C18 121.2(2) no
C16 C17 H17A 119.4 no
C18 C17 H17A 119.4 no
O3 C18 C19 125.4(2) no
O3 C18 C17 115.51(19) no
C19 C18 C17 119.1(2) no
C20 C19 C18 119.8(2) no
C20 C19 H19A 120.1 no
C18 C19 H19A 120.1 no
C19 C20 C15 120.7(2) no
C19 C20 H20A 119.6 no
C15 C20 H20A 119.6 no
C18 O3 C21 119.28(16) no
O3 C21 C22 107.34(16) no
O3 C21 H21A 110.2 no
C22 C21 H21A 110.2 no
O3 C21 H21B 110.2 no
C22 C21 H21B 110.2 no
H21A C21 H21B 108.5 no
C21 C22 C23 113.45(17) no
C21 C22 H22A 108.9 no
C23 C22 H22A 108.9 no
C21 C22 H22B 108.9 no
C23 C22 H22B 108.9 no
H22A C22 H22B 107.7 no
C24 C23 C22 113.40(17) no
C24 C23 H23A 108.9 no
C22 C23 H23A 108.9 no
C24 C23 H23B 108.9 no
C22 C23 H23B 108.9 no
H23A C23 H23B 107.7 no
C23 C24 C25 114.86(18) no
C23 C24 H24A 108.6 no
C25 C24 H24A 108.6 no
C23 C24 H24B 108.6 no
C25 C24 H24B 108.6 no
H24A C24 H24B 107.5 no
C26 C25 C24 114.02(18) no
C26 C25 H25A 108.7 no
C24 C25 H25A 108.7 no
C26 C25 H25B 108.7 no
C24 C25 H25B 108.7 no
H25A C25 H25B 107.6 no
C25 C26 C27 115.3(2) no
C25 C26 H26A 108.5 no
C27 C26 H26A 108.5 no
C25 C26 H26B 108.5 no
C27 C26 H26B 108.5 no
H26A C26 H26B 107.5 no
C28 C27 C26 113.9(3) no
C28 C27 H27A 108.8 no
C26 C27 H27A 108.8 no
C28 C27 H27B 108.8 no
C26 C27 H27B 108.8 no
H27A C27 H27B 107.7 no
C27 C28 H28A 109.5 no
C27 C28 H28B 109.5 no
H28A C28 H28B 109.5 no
C27 C28 H28C 109.5 no
H28A C28 H28C 109.5 no
H28B C28 H28C 109.5 no
C30 C29 H29A 109.5 no
C30 C29 H29B 109.5 no
H29A C29 H29B 109.5 no
C30 C29 H29C 109.5 no
H29A C29 H29C 109.5 no
H29B C29 H29C 109.5 no
C31 C30 C29 115.2(4) no
C31 C30 H30A 108.5 no
C29 C30 H30A 108.5 no
C31 C30 H30B 108.5 no
C29 C30 H30B 108.5 no
H30A C30 H30B 107.5 no
C30 C31 C32 115.9(3) no
C30 C31 H31A 108.3 no
C32 C31 H31A 108.3 no
C30 C31 H31B 108.3 no
C32 C31 H31B 108.3 no
H31A C31 H31B 107.4 no
C31 C32 C33 115.7(3) no
C31 C32 H32A 108.3 no
C33 C32 H32A 108.3 no
C31 C32 H32B 108.3 no
C33 C32 H32B 108.3 no
H32A C32 H32B 107.4 no
C34 C33 C32 115.2(2) no
C34 C33 H33A 108.5 no
C32 C33 H33A 108.5 no
C34 C33 H33B 108.5 no
C32 C33 H33B 108.5 no
H33A C33 H33B 107.5 no
C33 C34 C35 115.8(2) no
C33 C34 H34A 108.3 no
C35 C34 H34A 108.3 no
C33 C34 H34B 108.3 no
C35 C34 H34B 108.3 no
H34A C34 H34B 107.4 no
C36 C35 C34 113.0(2) no
C36 C35 H35A 109.0 no
C34 C35 H35A 109.0 no
C36 C35 H35B 109.0 no
C34 C35 H35B 109.0 no
H35A C35 H35B 107.8 no
O5 C36 C35 108.9(2) no
O5 C36 H36A 109.9 no
C35 C36 H36A 109.9 no
O5 C36 H36B 109.9 no
C35 C36 H36B 109.9 no
H36A C36 H36B 108.3 no
C37 O5 C36 119.0(2) no
O5 C37 C38 125.2(3) no
O5 C37 C42 115.5(3) no
C38 C37 C42 119.3(3) no
C39 C38 C37 119.7(3) no
C39 C38 H38A 120.2 no
C37 C38 H38A 120.2 no
C38 C39 C40 121.0(3) no
C38 C39 H39A 119.5 no
C40 C39 H39A 119.5 no
C41 C40 C39 117.8(3) no
C41 C40 N4 97.8(4) no
C39 C40 N4 144.4(4) no
C41 C40 N3A 140.7(4) no
C39 C40 N3A 101.5(3) no
N4 C40 N3A 42.90(9) no
C42 C41 C40 121.8(3) no
C42 C41 H41A 119.1 no
C40 C41 H41A 119.1 no
C41 C42 C37 120.3(3) no
C41 C42 H42A 119.8 no
C37 C42 H42A 119.8 no
C44 C43 C48 118.4(2) no
C44 C43 N4A 146.2(3) no
C48 C43 N4A 95.4(2) no
C44 C43 N3 109.6(3) no
C48 C43 N3 132.0(3) no
N4A C43 N3 36.75(7) no
C45 C44 C43 121.6(3) no
C45 C44 H44A 119.2 no
C43 C44 H44A 119.2 no
C44 C45 C46 119.9(2) no
C44 C45 H45A 120.1 no
C46 C45 H45A 120.1 no
O6 C46 C47 115.6(2) no
O6 C46 C45 125.6(2) no
C47 C46 C45 118.8(2) no
C48 C47 C46 121.2(3) no
C48 C47 H47A 119.4 no
C46 C47 H47A 119.4 no
C47 C48 C43 120.2(3) no
C47 C48 H48A 119.9 no
C43 C48 H48A 119.9 no
C46 O6 C49 119.53(17) no
O6 C49 C50 106.93(18) no
O6 C49 H49A 110.3 no
C50 C49 H49A 110.3 no
O6 C49 H49B 110.3 no
C50 C49 H49B 110.3 no
H49A C49 H49B 108.6 no
C49 C50 C51 114.75(19) no
C49 C50 H50A 108.6 no
C51 C50 H50A 108.6 no
C49 C50 H50B 108.6 no
C51 C50 H50B 108.6 no
H50A C50 H50B 107.6 no
C50 C51 C52 112.17(19) no
C50 C51 H51A 109.2 no
C52 C51 H51A 109.2 no
C50 C51 H51B 109.2 no
C52 C51 H51B 109.2 no
H51A C51 H51B 107.9 no
C53 C52 C51 116.8(2) no
C53 C52 H52A 108.1 no
C51 C52 H52A 108.1 no
C53 C52 H52B 108.1 no
C51 C52 H52B 108.1 no
H52A C52 H52B 107.3 no
C52 C53 C54 113.3(2) no
C52 C53 H53A 108.9 no
C54 C53 H53A 108.9 no
C52 C53 H53B 108.9 no
C54 C53 H53B 108.9 no
H53A C53 H53B 107.7 no
C55 C54 C53 115.0(2) no
C55 C54 H54A 108.5 no
C53 C54 H54A 108.5 no
C55 C54 H54B 108.5 no
C53 C54 H54B 108.5 no
H54A C54 H54B 107.5 no
C54 C55 C56 113.2(2) no
C54 C55 H55A 108.9 no
C56 C55 H55A 108.9 no
C54 C55 H55B 108.9 no
C56 C55 H55B 108.9 no
H55A C55 H55B 107.7 no
C55 C56 H56A 109.5 no
C55 C56 H56B 109.5 no
H56A C56 H56B 109.5 no
C55 C56 H56C 109.5 no
H56A C56 H56C 109.5 no
H56B C56 H56C 109.5 no
N4 N3 O4 125.4 no
N4 N3 C43 109.45(14) no
O4 N3 C43 123.76(14) no
O4A N3A N4A 124.7 no
O4A N3A C40 132.35(18) no
N4A N3A C40 101.80(18) no
N3 N4 C40 111.1(2) no
N3A N4A C43 109.66(14) no

loop_
_geom_bond_atom_site_label_1
_geom_bond_atom_site_label_2
_geom_bond_distance
_geom_bond_publ_flag
C1 C2 1.484(4) no
C1 H1A 0.9600 no
C1 H1B 0.9600 no
C1 H1C 0.9600 no
C2 C3 1.490(4) no
C2 H2A 0.9700 no
C2 H2B 0.9700 no
C3 C4 1.501(3) no
C3 H3A 0.9700 no
C3 H3B 0.9700 no
C4 C5 1.495(4) no
C4 H4A 0.9700 no
C4 H4B 0.9700 no
C5 C6 1.514(3) no
C5 H5A 0.9700 no
C5 H5B 0.9700 no
C6 C7 1.508(4) no
C6 H6A 0.9700 no
C6 H6B 0.9700 no
C7 C8 1.499(4) no
C7 H7A 0.9700 no
C7 H7B 0.9700 no
C8 O2 1.423(3) no
C8 H8A 0.9700 no
C8 H8B 0.9700 no
O2 C9 1.359(3) no
C9 C14 1.377(3) no
C9 C10 1.380(3) no
C10 C11 1.368(3) no
C10 H10A 0.9300 no
C11 C12 1.385(3) no
C11 H11A 0.9300 no
C12 C13 1.394(3) no
C12 N1 1.406(3) y
C13 C14 1.370(3) no
C13 H13A 0.9300 no
C14 H14A 0.9300 no
N1 N2 1.269(2) y
N2 O1 1.272(2) y
N2 C15 1.442(3) y
C15 C20 1.377(3) no
C15 C16 1.396(3) no
C16 C17 1.360(3) no
C16 H16A 0.9300 no
C17 C18 1.393(3) no
C17 H17A 0.9300 no
C18 O3 1.350(3) no
C18 C19 1.392(3) no
C19 C20 1.370(3) no
C19 H19A 0.9300 no
C20 H20A 0.9300 no
O3 C21 1.437(2) no
C21 C22 1.504(3) no
C21 H21A 0.9700 no
C21 H21B 0.9700 no
C22 C23 1.516(3) no
C22 H22A 0.9700 no
C22 H22B 0.9700 no
C23 C24 1.508(3) no
C23 H23A 0.9700 no
C23 H23B 0.9700 no
C24 C25 1.512(3) no
C24 H24A 0.9700 no
C24 H24B 0.9700 no
C25 C26 1.509(3) no
C25 H25A 0.9700 no
C25 H25B 0.9700 no
C26 C27 1.510(3) no
C26 H26A 0.9700 no
C26 H26B 0.9700 no
C27 C28 1.507(4) no
C27 H27A 0.9700 no
C27 H27B 0.9700 no
C28 H28A 0.9600 no
C28 H28B 0.9600 no
C28 H28C 0.9600 no
C29 C30 1.501(5) no
C29 H29A 0.9600 no
C29 H29B 0.9600 no
C29 H29C 0.9600 no
C30 C31 1.492(4) no
C30 H30A 0.9700 no
C30 H30B 0.9700 no
C31 C32 1.493(4) no
C31 H31A 0.9700 no
C31 H31B 0.9700 no
C32 C33 1.503(4) no
C32 H32A 0.9700 no
C32 H32B 0.9700 no
C33 C34 1.498(3) no
C33 H33A 0.9700 no
C33 H33B 0.9700 no
C34 C35 1.500(3) no
C34 H34A 0.9700 no
C34 H34B 0.9700 no
C35 C36 1.494(3) no
C35 H35A 0.9700 no
C35 H35B 0.9700 no
C36 O5 1.425(3) no
C36 H36A 0.9700 no
C36 H36B 0.9700 no
O5 C37 1.353(3) no
C37 C38 1.381(4) no
C37 C42 1.393(4) no
C38 C39 1.377(4) no
C38 H38A 0.9300 no
C39 C40 1.393(5) no
C39 H39A 0.9300 no
C40 C41 1.384(5) no
C40 N4 1.423(3) no
C40 N3A 1.563(4) no
C41 C42 1.345(4) no
C41 H41A 0.9300 no
C42 H42A 0.9300 no
C43 C44 1.374(4) no
C43 C48 1.390(4) no
C43 N4A 1.458(3) no
C43 N3 1.507(3) no
C44 C45 1.369(3) no
C44 H44A 0.9300 no
C45 C46 1.381(3) no
C45 H45A 0.9300 no
C46 O6 1.352(3) no
C46 C47 1.381(3) no
C47 C48 1.362(4) no
C47 H47A 0.9300 no
C48 H48A 0.9300 no
O6 C49 1.424(3) no
C49 C50 1.499(3) no
C49 H49A 0.9700 no
C49 H49B 0.9700 no
C50 C51 1.506(3) no
C50 H50A 0.9700 no
C50 H50B 0.9700 no
C51 C52 1.515(3) no
C51 H51A 0.9700 no
C51 H51B 0.9700 no
C52 C53 1.494(3) no
C52 H52A 0.9700 no
C52 H52B 0.9700 no
C53 C54 1.539(3) no
C53 H53A 0.9700 no
C53 H53B 0.9700 no
C54 C55 1.485(3) no
C54 H54A 0.9700 no
C54 H54B 0.9700 no
C55 C56 1.510(3) no
C55 H55A 0.9700 no
C55 H55B 0.9700 no
C56 H56A 0.9600 no
C56 H56B 0.9600 no
C56 H56C 0.9600 no
N3 N4 1.2866 no
N3 O4 1.3415 no
N3A O4A 1.2588 no
N3A N4A 1.2911 no

loop_
_geom_hbond_atom_site_label_D
_geom_hbond_atom_site_label_H
_geom_hbond_atom_site_label_A
_geom_hbond_site_symmetry_A
_geom_hbond_distance_DH
_geom_hbond_distance_HA
_geom_hbond_distance_DA
_geom_hbond_angle_DHA
_geom_hbond_publ_flag
C21 H21A O4A . 0.97 2.58 3.535(3) 166.8 y
C45 H45A O4 2 0.93 2.58 3.449(3) 156.5 y
C21 H21B Cg4 2_665 0.97 2.86 3.747(3) 152 y
C50 H50B Cg1 2_655 0.97 2.92 3.750(3) 144 y
C51 H51B Cg4 2 0.97 2.89 3.757(3) 149 y

loop_
_geom_torsion_atom_site_label_1
_geom_torsion_atom_site_label_2
_geom_torsion_atom_site_label_3
_geom_torsion_atom_site_label_4
_geom_torsion
_geom_torsion_publ_flag
C1 C2 C3 C4 179.6(3) no
C2 C3 C4 C5 178.9(3) no
C3 C4 C5 C6 179.7(2) no
C4 C5 C6 C7 178.5(3) no
C5 C6 C7 C8 176.3(2) no
C6 C7 C8 O2 177.8(2) no
C7 C8 O2 C9 176.6(2) no
C8 O2 C9 C14 -177.2(2) no
C8 O2 C9 C10 3.6(4) no
O2 C9 C10 C11 -179.1(2) no
C14 C9 C10 C11 1.7(4) no
C9 C10 C11 C12 1.0(4) no
C10 C11 C12 C13 -2.9(4) no
C10 C11 C12 N1 177.7(2) no
C11 C12 C13 C14 2.2(4) no
N1 C12 C13 C14 -178.5(2) no
C12 C13 C14 C9 0.4(4) no
O2 C9 C14 C13 178.4(2) no
C10 C9 C14 C13 -2.3(4) no
C11 C12 N1 N2 -173.1(2) ?
C13 C12 N1 N2 7.6(4) yes
C12 N1 N2 O1 -2.3(3) no
C12 N1 N2 C15 176.99(17) y
N1 N2 C15 C20 174.96(19) no
O1 N2 C15 C20 -5.7(3) no
N1 N2 C15 C16 -5.7(3) y
O1 N2 C15 C16 173.7(2) no
C20 C15 C16 C17 0.3(3) no
N2 C15 C16 C17 -179.00(19) no
C15 C16 C17 C18 0.5(3) no
C16 C17 C18 O3 178.34(19) no
C16 C17 C18 C19 -1.1(3) no
O3 C18 C19 C20 -178.4(2) no
C17 C18 C19 C20 1.0(3) no
C18 C19 C20 C15 -0.2(3) no
C16 C15 C20 C19 -0.4(3) no
N2 C15 C20 C19 178.91(18) no
C19 C18 O3 C21 -0.6(3) no
C17 C18 O3 C21 179.98(18) no
C18 O3 C21 C22 179.93(17) no
O3 C21 C22 C23 179.63(17) no
C21 C22 C23 C24 -179.76(18) no
C22 C23 C24 C25 -178.81(19) no
C23 C24 C25 C26 -177.83(19) no
C24 C25 C26 C27 175.0(2) no
C25 C26 C27 C28 -178.2(2) no
C29 C30 C31 C32 179.0(3) no
C30 C31 C32 C33 178.3(3) no
C31 C32 C33 C34 176.7(2) no
C32 C33 C34 C35 -179.4(2) no
C33 C34 C35 C36 177.6(2) no
C34 C35 C36 O5 180.0(2) no
C35 C36 O5 C37 175.8(2) no
C36 O5 C37 C38 1.6(4) no
C36 O5 C37 C42 -178.3(2) no
O5 C37 C38 C39 -178.8(2) no
C42 C37 C38 C39 1.1(4) no
C37 C38 C39 C40 0.0(4) no
C38 C39 C40 C41 -0.8(4) no
C38 C39 C40 N4 178.7(3) no
C38 C39 C40 N3A 180.0(2) no
C39 C40 C41 C42 0.6(5) no
N4 C40 C41 C42 -179.2(2) no
N3A C40 C41 C42 179.3(3) no
C40 C41 C42 C37 0.5(5) no
O5 C37 C42 C41 178.5(2) no
C38 C37 C42 C41 -1.4(4) no
C48 C43 C44 C45 1.5(4) no
N4A C43 C44 C45 -177.1(3) no
N3 C43 C44 C45 179.66(19) no
C43 C44 C45 C46 -1.5(4) no
C44 C45 C46 O6 -179.3(2) no
C44 C45 C46 C47 0.6(3) no
O6 C46 C47 C48 -179.8(2) no
C45 C46 C47 C48 0.3(4) no
C46 C47 C48 C43 -0.3(4) no
C44 C43 C48 C47 -0.6(4) no
N4A C43 C48 C47 178.6(2) no
N3 C43 C48 C47 -178.3(2) no
C47 C46 O6 C49 176.22(19) no
C45 C46 O6 C49 -3.9(3) no
C46 O6 C49 C50 -178.42(18) no
O6 C49 C50 C51 -179.18(19) no
C49 C50 C51 C52 178.01(19) no
C50 C51 C52 C53 -176.7(2) no
C51 C52 C53 C54 179.4(2) no
C52 C53 C54 C55 -177.5(2) no
C53 C54 C55 C56 175.5(2) no
C44 C43 N3 N4 179.20(15) no
C48 C43 N3 N4 -3.0(3) no
N4A C43 N3 N4 2.25(7) no
C44 C43 N3 O4 12.2(2) no
C48 C43 N3 O4 -170.0(2) no
N4A C43 N3 O4 -164.8 no
C41 C40 N3A O4A -162.0(3) no
C39 C40 N3A O4A 16.8(3) no
N4 C40 N3A O4A -164.28(6) no
C41 C40 N3A N4A 5.5(4) no
C39 C40 N3A N4A -175.63(16) no
N4 C40 N3A N4A 3.29(8) no
O4 N3 N4 C40 -10.19(13) no
C43 N3 N4 C40 -176.95(18) no
C41 C40 N4 N3 -179.60(16) no
C39 C40 N4 N3 0.8(4) no
N3A C40 N4 N3 -1.03(8) no
O4A N3A N4A C43 -11.69(11) no
C40 N3A N4A C43 179.47(17) no
C44 C43 N4A N3A -4.8(4) no
C48 C43 N4A N3A 176.51(13) no
N3 C43 N4A N3A 0.41(6) no
